data_4083723
loop_
_publ_author_name
'Tohm\'e, Ayham'
'Sahnoune, Hiba'
'Roisnel, Thierry'
'Dorcet, Vincent'
'Halet, Jean-Fran\,cois'
'Paul, Fr\'ed\'eric'

_publ_section_title
;
 Selenophosphine Derivatives with Pendant Electron-Rich
 Fe(\k2-dppe)(\h5-C5Me5)C\\tb C-- Substituents
;
_journal_name_full Organometallics
_journal_page_first 140623083706006
_journal_paper_doi 10.1021/om500211e
_journal_year 2014
_chemical_compound_source 'synthesis as described'
_chemical_formula_moiety 'C132 H129 Fe3 P7 Se'
_chemical_formula_sum 'C132 H129 Fe3 P7 Se'
_chemical_formula_weight 2178.65
_chemical_name_systematic
;
 ?
;
_space_group_IT_number 148
_symmetry_cell_setting trigonal
_symmetry_Int_Tables_number 148
_symmetry_space_group_name_Hall '-R 3'
_symmetry_space_group_name_H-M 'R -3 :H'
_atom_sites_solution_hydrogens geom
_atom_sites_solution_primary direct
_atom_sites_solution_secondary difmap
_audit_conform_dict_location ftp://ftp.iucr.org/pub/cif_core.dic
_audit_conform_dict_name cif_core.dic
_audit_conform_dict_version 2.4
_audit_creation_date 2012-10-22T15:12:42-00:00
_audit_creation_method 'WinGX routine CIF_UPDATE'
_cell_angle_alpha 90
_cell_angle_beta 90
_cell_angle_gamma 120
_cell_formula_units_Z 6
_cell_length_a 26.3237(8)
_cell_length_b 26.3237
_cell_length_c 26.9985(9)
_cell_measurement_reflns_used 7023
_cell_measurement_temperature 150(2)
_cell_measurement_theta_max 25.57
_cell_measurement_theta_min 2.26
_cell_measurement_wavelength 0.71073
_cell_volume 16201.8(7)
_computing_cell_refinement 'Bruker APEX2 (Bruker, 2006)'
_computing_data_collection 'Bruker APEX2 (Bruker, 2006)'
_computing_data_reduction 'Bruker APEX2 (Bruker, 2006)'
_computing_molecular_graphics 'Ortep-3 for Windows (Farrugia, 1997)'
_computing_publication_material
;
           WinGX publication routines (Farrugia, 1999),
           CRYSCAL (T. Roisnel, local program)
;
_computing_structure_refinement 'SHELXL-97 (Sheldrick, 1997)'
_computing_structure_solution 'SIR97 (Altomare et al., 1999)'
_diffrn_ambient_temperature 150(2)
_diffrn_detector 'CCD plate'
_diffrn_measured_fraction_theta_full 0.998
_diffrn_measured_fraction_theta_max 0.998
_diffrn_measurement_device_type 'APEXII, Bruker-AXS'
_diffrn_measurement_method 'CCD rotation images, thin slices'
_diffrn_radiation_monochromator graphite
_diffrn_radiation_probe x-ray
_diffrn_radiation_type MoK\a
_diffrn_radiation_wavelength 0.71073
_diffrn_reflns_av_R_equivalents 0.0418
_diffrn_reflns_av_unetI/netI 0.0538
_diffrn_reflns_limit_h_max 34
_diffrn_reflns_limit_h_min -27
_diffrn_reflns_limit_k_max 30
_diffrn_reflns_limit_k_min -32
_diffrn_reflns_limit_l_max 35
_diffrn_reflns_limit_l_min -33
_diffrn_reflns_number 30249
_diffrn_reflns_theta_full 25
_diffrn_reflns_theta_max 27.48
_diffrn_reflns_theta_min 3.1
_exptl_absorpt_coefficient_mu 0.891
_exptl_absorpt_correction_T_max 0.837
_exptl_absorpt_correction_T_min 0.717
_exptl_absorpt_correction_type multi-scan
_exptl_absorpt_process_details
;
  [Sheldrick, G.M. (2002). SADABS Bruker AXS Inc., Madison, Wisconsin, USA]
;
_exptl_crystal_colour red
_exptl_crystal_density_diffrn 1.34
_exptl_crystal_density_method 'not measured'
_exptl_crystal_description prism
_exptl_crystal_F_000 6828
_exptl_crystal_size_max 0.39
_exptl_crystal_size_mid 0.28
_exptl_crystal_size_min 0.2
_refine_diff_density_max 0.87
_refine_diff_density_min -0.699
_refine_diff_density_rms 0.083
_refine_ls_extinction_method none
_refine_ls_goodness_of_fit_ref 1.024
_refine_ls_hydrogen_treatment constr
_refine_ls_matrix_type full
_refine_ls_number_parameters 435
_refine_ls_number_reflns 8229
_refine_ls_number_restraints 0
_refine_ls_restrained_S_all 1.024
_refine_ls_R_factor_all 0.1033
_refine_ls_R_factor_gt 0.059
_refine_ls_shift/su_max 0.001
_refine_ls_shift/su_mean 0
_refine_ls_structure_factor_coef Fsqd
_refine_ls_weighting_details 'calc w=1/[\s^2^(Fo^2^)+(0.0886P)^2^+44.3305P] where P=(Fo^2^+2Fc^2^)/3'
_refine_ls_weighting_scheme calc
_refine_ls_wR_factor_gt 0.1523
_refine_ls_wR_factor_ref 0.1797
_reflns_number_gt 5322
_reflns_number_total 8229
_reflns_threshold_expression >2sigma(I)
_cod_data_source_file om500211e_si_002.cif
_cod_data_source_block 5d
_cod_original_sg_symbol_H-M 'R -3'
_cod_database_code 4083723

loop_
_symmetry_equiv_pos_as_xyz
'x, y, z'
'-y, x-y, z'
'-x+y, -x, z'
'x+2/3, y+1/3, z+1/3'
'-y+2/3, x-y+1/3, z+1/3'
'-x+y+2/3, -x+1/3, z+1/3'
'x+1/3, y+2/3, z+2/3'
'-y+1/3, x-y+2/3, z+2/3'
'-x+y+1/3, -x+2/3, z+2/3'
'-x, -y, -z'
'y, -x+y, -z'
'x-y, x, -z'
'-x+2/3, -y+1/3, -z+1/3'
'y+2/3, -x+y+1/3, -z+1/3'
'x-y+2/3, x+1/3, -z+1/3'
'-x+1/3, -y+2/3, -z+2/3'
'y+1/3, -x+y+2/3, -z+2/3'
'x-y+1/3, x+2/3, -z+2/3'

loop_
_atom_site_label
_atom_site_type_symbol
_atom_site_fract_x
_atom_site_fract_y
_atom_site_fract_z
_atom_site_U_iso_or_equiv
_atom_site_adp_type
_atom_site_occupancy
_atom_site_symmetry_multiplicity
_atom_site_calc_flag
_atom_site_refinement_flags
Fe1 Fe 0.53839(2) 0.09644(2) 0.696143(17) 0.03750(16) Uani 1 1 d .
P1 P 0.44569(4) 0.05930(4) 0.71195(3) 0.0384(2) Uani 1 1 d .
P2 P 0.51023(4) 0.03112(4) 0.63724(3) 0.0397(2) Uani 1 1 d .
C1 C 0.57949(16) 0.08569(19) 0.76003(13) 0.0463(9) Uani 1 1 d .
C2 C 0.57722(17) 0.13821(18) 0.76494(14) 0.0479(9) Uani 1 1 d .
C3 C 0.60867(19) 0.1758(2) 0.72499(16) 0.0576(11) Uani 1 1 d .
C4 C 0.62978(17) 0.1467(2) 0.69435(15) 0.0565(11) Uani 1 1 d .
C5 C 0.61307(17) 0.0918(2) 0.71650(14) 0.0521(10) Uani 1 1 d .
C6 C 0.55951(19) 0.0388(2) 0.79930(14) 0.0557(11) Uani 1 1 d .
H6A H 0.5812 0.056 0.83 0.084 Uiso 1 1 calc R
H6B H 0.567 0.0077 0.7881 0.084 Uiso 1 1 calc R
H6C H 0.5174 0.0223 0.8053 0.084 Uiso 1 1 calc R
C7 C 0.5549(2) 0.1551(2) 0.80933(16) 0.0653(12) Uani 1 1 d .
H7A H 0.5882 0.1839 0.829 0.098 Uiso 1 1 calc R
H7B H 0.5308 0.1203 0.8295 0.098 Uiso 1 1 calc R
H7C H 0.5313 0.1724 0.7985 0.098 Uiso 1 1 calc R
C8 C 0.6222(3) 0.2378(2) 0.7185(2) 0.0837(17) Uani 1 1 d .
H8A H 0.5913 0.2427 0.7341 0.126 Uiso 1 1 calc R
H8B H 0.6241 0.2467 0.6831 0.126 Uiso 1 1 calc R
H8C H 0.66 0.2644 0.734 0.126 Uiso 1 1 calc R
C9 C 0.66692(19) 0.1717(3) 0.64834(17) 0.0821(17) Uani 1 1 d .
H9A H 0.6677 0.14 0.6298 0.123 Uiso 1 1 calc R
H9B H 0.707 0.2011 0.6579 0.123 Uiso 1 1 calc R
H9C H 0.6501 0.19 0.6275 0.123 Uiso 1 1 calc R
C10 C 0.6339(2) 0.0508(3) 0.70026(16) 0.0725(15) Uani 1 1 d .
H10A H 0.6275 0.0438 0.6646 0.109 Uiso 1 1 calc R
H10B H 0.612 0.0135 0.718 0.109 Uiso 1 1 calc R
H10C H 0.6758 0.0683 0.7076 0.109 Uiso 1 1 calc R
C11 C 0.40147(17) 0.0125(2) 0.65901(15) 0.0532(10) Uani 1 1 d .
H11A H 0.38 -0.029 0.6698 0.064 Uiso 1 1 calc R
H11B H 0.3722 0.0238 0.6493 0.064 Uiso 1 1 calc R
C12 C 0.43822(17) 0.01808(18) 0.61519(15) 0.0489(9) Uani 1 1 d .
H12A H 0.4435 0.0512 0.5941 0.059 Uiso 1 1 calc R
H12B H 0.4188 -0.0183 0.5952 0.059 Uiso 1 1 calc R
C13 C 0.41205(16) 0.01077(18) 0.76553(15) 0.0471(9) Uani 1 1 d .
C14 C 0.38982(19) -0.0491(2) 0.76435(19) 0.0627(12) Uani 1 1 d .
H14 H 0.3892 -0.0678 0.7341 0.075 Uiso 1 1 calc R
C15 C 0.3684(2) -0.0821(3) 0.8072(3) 0.0867(19) Uani 1 1 d .
H15 H 0.3524 -0.1234 0.8059 0.104 Uiso 1 1 calc R
C16 C 0.3703(3) -0.0556(4) 0.8516(3) 0.098(2) Uani 1 1 d .
H16 H 0.3566 -0.0784 0.881 0.118 Uiso 1 1 calc R
C17 C 0.3914(2) 0.0025(3) 0.85331(19) 0.0827(18) Uani 1 1 d .
H17 H 0.392 0.0206 0.8839 0.099 Uiso 1 1 calc R
C18 C 0.4123(2) 0.0360(2) 0.81101(16) 0.0606(12) Uani 1 1 d .
H18 H 0.4271 0.0771 0.8129 0.073 Uiso 1 1 calc R
C19 C 0.41447(16) 0.10784(17) 0.72062(13) 0.0427(8) Uani 1 1 d .
C20 C 0.35415(17) 0.08361(19) 0.72462(15) 0.0507(10) Uani 1 1 d .
H20 H 0.3294 0.0422 0.7234 0.061 Uiso 1 1 calc R
C21 C 0.3295(2) 0.1191(2) 0.73038(17) 0.0612(12) Uani 1 1 d .
H21 H 0.2881 0.1018 0.7325 0.073 Uiso 1 1 calc R
C22 C 0.3634(2) 0.1773(2) 0.73301(16) 0.0614(12) Uani 1 1 d .
H22 H 0.3461 0.2012 0.7369 0.074 Uiso 1 1 calc R
C23 C 0.4234(2) 0.2028(2) 0.73009(15) 0.0577(11) Uani 1 1 d .
H23 H 0.4473 0.2443 0.7325 0.069 Uiso 1 1 calc R
C24 C 0.44940(19) 0.16825(17) 0.72367(13) 0.0473(9) Uani 1 1 d .
H24 H 0.4908 0.1861 0.7214 0.057 Uiso 1 1 calc R
C25 C 0.49313(18) -0.04468(18) 0.64951(14) 0.0478(9) Uani 1 1 d .
C26 C 0.4763(2) -0.0862(2) 0.61202(17) 0.0611(11) Uani 1 1 d .
H26 H 0.4773 -0.0745 0.5786 0.073 Uiso 1 1 calc R
C27 C 0.4580(2) -0.1448(2) 0.6226(2) 0.0736(14) Uani 1 1 d .
H27 H 0.4462 -0.1727 0.5966 0.088 Uiso 1 1 calc R
C28 C 0.4573(3) -0.1616(2) 0.6706(2) 0.0818(16) Uani 1 1 d .
H28 H 0.4457 -0.2012 0.6781 0.098 Uiso 1 1 calc R
C29 C 0.4735(3) -0.1208(2) 0.7080(2) 0.0851(17) Uani 1 1 d .
H29 H 0.4725 -0.1326 0.7414 0.102 Uiso 1 1 calc R
C30 C 0.4914(2) -0.0625(2) 0.69765(17) 0.0616(12) Uani 1 1 d .
H30 H 0.5025 -0.0349 0.7239 0.074 Uiso 1 1 calc R
C31 C 0.55392(18) 0.04910(17) 0.58045(13) 0.0441(9) Uani 1 1 d .
C32 C 0.5539(2) 0.09075(18) 0.54719(14) 0.0516(10) Uani 1 1 d .
H32 H 0.5285 0.106 0.553 0.062 Uiso 1 1 calc R
C33 C 0.5902(2) 0.10928(19) 0.50679(15) 0.0622(12) Uani 1 1 d .
H33 H 0.5903 0.1376 0.4849 0.075 Uiso 1 1 calc R
C34 C 0.6270(2) 0.0863(2) 0.49785(15) 0.0619(12) Uani 1 1 d .
H34 H 0.6525 0.0993 0.47 0.074 Uiso 1 1 calc R
C35 C 0.6265(2) 0.0458(2) 0.52852(15) 0.0578(11) Uani 1 1 d .
H35 H 0.6513 0.03 0.522 0.069 Uiso 1 1 calc R
C36 C 0.58998(18) 0.02696(18) 0.56964(14) 0.0492(9) Uani 1 1 d .
H36 H 0.59 -0.0019 0.5907 0.059 Uiso 1 1 calc R
C37 C 0.52899(15) 0.14364(16) 0.64883(13) 0.0387(8) Uani 1 1 d .
C38 C 0.52803(16) 0.17792(16) 0.61871(13) 0.0405(8) Uani 1 1 d .
C39 C 0.53404(15) 0.21733(15) 0.57985(12) 0.0375(8) Uani 1 1 d .
C40 C 0.58856(16) 0.25062(15) 0.55593(12) 0.0382(8) Uani 1 1 d .
H40 H 0.6215 0.2487 0.5677 0.046 Uiso 1 1 calc R
C41 C 0.59530(16) 0.28622(16) 0.51560(12) 0.0392(8) Uani 1 1 d .
C42 C 0.54694(18) 0.28980(18) 0.49899(15) 0.0525(10) Uani 1 1 d .
H42 H 0.5505 0.3132 0.471 0.063 Uiso 1 1 calc R
C43 C 0.49420(19) 0.25935(19) 0.52326(17) 0.0592(11) Uani 1 1 d .
H43 H 0.4617 0.2627 0.5123 0.071 Uiso 1 1 calc R
C44 C 0.48757(17) 0.22386(16) 0.56346(14) 0.0461(9) Uani 1 1 d .
H44 H 0.4509 0.2037 0.58 0.055 Uiso 1 1 calc R
P3 P 0.6667 0.3333 0.48818(6) 0.0428(4) Uani 1 3 d S
Se4 Se 0.6667 0.3333 0.41004(3) 0.0759(3) Uani 1 3 d S

loop_
_atom_site_aniso_label
_atom_site_aniso_U_11
_atom_site_aniso_U_22
_atom_site_aniso_U_33
_atom_site_aniso_U_23
_atom_site_aniso_U_13
_atom_site_aniso_U_12
Fe1 0.0317(3) 0.0465(3) 0.0373(3) 0.0002(2) -0.00309(19) 0.0219(2)
P1 0.0321(5) 0.0414(5) 0.0446(5) -0.0005(4) -0.0033(4) 0.0204(4)
P2 0.0427(5) 0.0456(6) 0.0397(5) 0.0002(4) -0.0048(4) 0.0288(5)
C1 0.035(2) 0.072(3) 0.0379(19) 0.0015(17) -0.0028(15) 0.032(2)
C2 0.040(2) 0.057(3) 0.046(2) -0.0063(17) -0.0106(16) 0.024(2)
C3 0.046(2) 0.057(3) 0.056(2) -0.004(2) -0.0154(19) 0.016(2)
C4 0.030(2) 0.079(3) 0.048(2) 0.006(2) -0.0080(16) 0.018(2)
C5 0.037(2) 0.088(3) 0.042(2) -0.002(2) -0.0069(16) 0.040(2)
C6 0.061(3) 0.085(3) 0.040(2) 0.0043(19) -0.0023(18) 0.050(3)
C7 0.073(3) 0.079(3) 0.052(2) -0.019(2) -0.015(2) 0.044(3)
C8 0.081(4) 0.051(3) 0.083(4) -0.006(2) -0.028(3) 0.007(3)
C9 0.035(2) 0.126(5) 0.059(3) 0.022(3) -0.001(2) 0.021(3)
C10 0.065(3) 0.137(5) 0.048(2) 0.001(3) -0.006(2) 0.075(3)
C11 0.039(2) 0.061(3) 0.057(2) -0.0141(19) -0.0107(18) 0.023(2)
C12 0.048(2) 0.050(2) 0.055(2) -0.0085(18) -0.0184(18) 0.029(2)
C13 0.032(2) 0.056(2) 0.060(2) 0.0120(19) 0.0044(16) 0.0278(19)
C14 0.048(3) 0.057(3) 0.088(3) 0.017(2) 0.007(2) 0.029(2)
C15 0.059(3) 0.081(4) 0.122(5) 0.051(4) 0.014(3) 0.036(3)
C16 0.070(4) 0.158(7) 0.099(5) 0.071(5) 0.035(3) 0.081(4)
C17 0.080(4) 0.151(6) 0.056(3) 0.025(3) 0.015(2) 0.088(4)
C18 0.056(3) 0.094(4) 0.054(2) 0.007(2) 0.0037(19) 0.054(3)
C19 0.041(2) 0.049(2) 0.046(2) -0.0008(16) -0.0051(15) 0.0286(19)
C20 0.040(2) 0.054(2) 0.066(3) -0.0081(19) -0.0106(18) 0.029(2)
C21 0.056(3) 0.079(3) 0.069(3) -0.011(2) -0.010(2) 0.049(3)
C22 0.086(4) 0.077(3) 0.053(2) -0.002(2) -0.004(2) 0.064(3)
C23 0.084(3) 0.054(3) 0.047(2) 0.0061(18) 0.008(2) 0.042(3)
C24 0.054(2) 0.048(2) 0.040(2) 0.0037(16) 0.0053(17) 0.027(2)
C25 0.051(2) 0.050(2) 0.049(2) 0.0013(17) 0.0029(17) 0.030(2)
C26 0.070(3) 0.052(3) 0.062(3) 0.001(2) -0.001(2) 0.031(2)
C27 0.086(4) 0.053(3) 0.084(4) -0.004(2) 0.001(3) 0.036(3)
C28 0.103(4) 0.061(3) 0.095(4) 0.021(3) 0.012(3) 0.052(3)
C29 0.130(5) 0.074(4) 0.072(3) 0.021(3) 0.008(3) 0.067(4)
C30 0.078(3) 0.065(3) 0.057(3) 0.012(2) 0.008(2) 0.047(3)
C31 0.053(2) 0.046(2) 0.0384(19) -0.0018(15) -0.0011(16) 0.0288(19)
C32 0.065(3) 0.054(3) 0.041(2) -0.0044(17) -0.0063(18) 0.035(2)
C33 0.093(4) 0.050(3) 0.039(2) -0.0009(18) -0.007(2) 0.031(3)
C34 0.077(3) 0.052(3) 0.044(2) -0.0062(19) 0.006(2) 0.023(2)
C35 0.070(3) 0.060(3) 0.047(2) -0.010(2) 0.000(2) 0.035(2)
C36 0.059(3) 0.051(2) 0.044(2) -0.0026(17) 0.0002(18) 0.032(2)
C37 0.0330(19) 0.043(2) 0.0401(19) -0.0006(15) -0.0015(14) 0.0192(17)
C38 0.0353(19) 0.044(2) 0.0441(19) -0.0026(16) 0.0002(15) 0.0218(17)
C39 0.0389(19) 0.0369(19) 0.0377(17) -0.0041(14) -0.0045(14) 0.0198(16)
C40 0.040(2) 0.041(2) 0.0369(17) -0.0036(14) -0.0050(14) 0.0227(17)
C41 0.043(2) 0.0379(19) 0.0346(17) -0.0055(14) -0.0077(14) 0.0188(17)
C42 0.049(2) 0.046(2) 0.055(2) 0.0030(18) -0.0183(19) 0.018(2)
C43 0.042(2) 0.053(3) 0.076(3) 0.002(2) -0.021(2) 0.019(2)
C44 0.035(2) 0.040(2) 0.058(2) -0.0071(17) -0.0098(16) 0.0142(17)
P3 0.0495(6) 0.0495(6) 0.0293(7) 0 0 0.0248(3)
Se4 0.0967(5) 0.0967(5) 0.0344(4) 0 0 0.0483(2)

loop_
_atom_type_symbol
_atom_type_description
_atom_type_scat_dispersion_real
_atom_type_scat_dispersion_imag
_atom_type_scat_source
C C 0.0033 0.0016 'International Tables Vol C Tables 4.2.6.8 and 6.1.1.4'
H H 0 0 'International Tables Vol C Tables 4.2.6.8 and 6.1.1.4'
P P 0.1023 0.0942 'International Tables Vol C Tables 4.2.6.8 and 6.1.1.4'
Fe Fe 0.3463 0.8444 'International Tables Vol C Tables 4.2.6.8 and 6.1.1.4'
Se Se -0.0929 2.2259 'International Tables Vol C Tables 4.2.6.8 and 6.1.1.4'

loop_
_geom_angle_atom_site_label_1
_geom_angle_atom_site_label_2
_geom_angle_atom_site_label_3
_geom_angle
_geom_angle_site_symmetry_1
_geom_angle_site_symmetry_3
C37 Fe1 C4 93.21(16) . .
C37 Fe1 C5 130.61(16) . .
C4 Fe1 C5 39.50(17) . .
C37 Fe1 C3 86.38(16) . .
C4 Fe1 C3 39.25(18) . .
C5 Fe1 C3 65.33(18) . .
C37 Fe1 C1 151.73(16) . .
C4 Fe1 C1 66.53(15) . .
C5 Fe1 C1 39.51(14) . .
C3 Fe1 C1 65.41(17) . .
C37 Fe1 C2 115.88(16) . .
C4 Fe1 C2 65.88(16) . .
C5 Fe1 C2 65.35(15) . .
C3 Fe1 C2 38.79(16) . .
C1 Fe1 C2 38.84(16) . .
C37 Fe1 P1 86.64(11) . .
C4 Fe1 P1 166.00(14) . .
C5 Fe1 P1 142.74(13) . .
C3 Fe1 P1 126.87(14) . .
C1 Fe1 P1 108.22(10) . .
C2 Fe1 P1 101.62(11) . .
C37 Fe1 P2 85.45(11) . .
C4 Fe1 P2 108.21(14) . .
C5 Fe1 P2 95.95(12) . .
C3 Fe1 P2 145.74(13) . .
C1 Fe1 P2 118.74(12) . .
C2 Fe1 P2 157.56(12) . .
P1 Fe1 P2 85.75(4) . .
C13 P1 C19 98.91(17) . .
C13 P1 C11 102.7(2) . .
C19 P1 C11 101.94(18) . .
C13 P1 Fe1 120.70(12) . .
C19 P1 Fe1 120.15(13) . .
C11 P1 Fe1 109.67(13) . .
C31 P2 C25 102.26(18) . .
C31 P2 C12 103.39(18) . .
C25 P2 C12 100.62(19) . .
C31 P2 Fe1 118.98(13) . .
C25 P2 Fe1 121.68(13) . .
C12 P2 Fe1 107.09(13) . .
C2 C1 C5 107.0(4) . .
C2 C1 C6 124.3(3) . .
C5 C1 C6 127.8(4) . .
C2 C1 Fe1 71.0(2) . .
C5 C1 Fe1 69.3(2) . .
C6 C1 Fe1 133.3(3) . .
C3 C2 C1 108.3(4) . .
C3 C2 C7 125.5(4) . .
C1 C2 C7 125.3(4) . .
C3 C2 Fe1 70.2(2) . .
C1 C2 Fe1 70.2(2) . .
C7 C2 Fe1 133.7(3) . .
C4 C3 C2 108.5(4) . .
C4 C3 C8 125.3(4) . .
C2 C3 C8 126.1(5) . .
C4 C3 Fe1 68.8(2) . .
C2 C3 Fe1 71.1(2) . .
C8 C3 Fe1 130.1(3) . .
C5 C4 C3 107.5(4) . .
C5 C4 C9 126.4(5) . .
C3 C4 C9 126.0(5) . .
C5 C4 Fe1 70.8(2) . .
C3 C4 Fe1 71.9(2) . .
C9 C4 Fe1 125.7(3) . .
C4 C5 C1 108.7(4) . .
C4 C5 C10 124.9(4) . .
C1 C5 C10 126.0(4) . .
C4 C5 Fe1 69.7(2) . .
C1 C5 Fe1 71.2(2) . .
C10 C5 Fe1 130.9(3) . .
C1 C6 H6A 109.5 . .
C1 C6 H6B 109.5 . .
H6A C6 H6B 109.5 . .
C1 C6 H6C 109.5 . .
H6A C6 H6C 109.5 . .
H6B C6 H6C 109.5 . .
C2 C7 H7A 109.5 . .
C2 C7 H7B 109.5 . .
H7A C7 H7B 109.5 . .
C2 C7 H7C 109.5 . .
H7A C7 H7C 109.5 . .
H7B C7 H7C 109.5 . .
C3 C8 H8A 109.5 . .
C3 C8 H8B 109.5 . .
H8A C8 H8B 109.5 . .
C3 C8 H8C 109.5 . .
H8A C8 H8C 109.5 . .
H8B C8 H8C 109.5 . .
C4 C9 H9A 109.5 . .
C4 C9 H9B 109.5 . .
H9A C9 H9B 109.5 . .
C4 C9 H9C 109.5 . .
H9A C9 H9C 109.5 . .
H9B C9 H9C 109.5 . .
C5 C10 H10A 109.5 . .
C5 C10 H10B 109.5 . .
H10A C10 H10B 109.5 . .
C5 C10 H10C 109.5 . .
H10A C10 H10C 109.5 . .
H10B C10 H10C 109.5 . .
C12 C11 P1 112.6(3) . .
C12 C11 H11A 109.1 . .
P1 C11 H11A 109.1 . .
C12 C11 H11B 109.1 . .
P1 C11 H11B 109.1 . .
H11A C11 H11B 107.8 . .
C11 C12 P2 108.6(3) . .
C11 C12 H12A 110 . .
P2 C12 H12A 110 . .
C11 C12 H12B 110 . .
P2 C12 H12B 110 . .
H12A C12 H12B 108.4 . .
C14 C13 C18 117.6(4) . .
C14 C13 P1 123.9(4) . .
C18 C13 P1 118.4(3) . .
C13 C14 C15 120.2(5) . .
C13 C14 H14 119.9 . .
C15 C14 H14 119.9 . .
C16 C15 C14 120.7(6) . .
C16 C15 H15 119.6 . .
C14 C15 H15 119.6 . .
C17 C16 C15 119.8(5) . .
C17 C16 H16 120.1 . .
C15 C16 H16 120.1 . .
C16 C17 C18 120.4(6) . .
C16 C17 H17 119.8 . .
C18 C17 H17 119.8 . .
C17 C18 C13 121.3(5) . .
C17 C18 H18 119.4 . .
C13 C18 H18 119.4 . .
C24 C19 C20 118.2(4) . .
C24 C19 P1 122.1(3) . .
C20 C19 P1 119.6(3) . .
C21 C20 C19 120.8(4) . .
C21 C20 H20 119.6 . .
C19 C20 H20 119.6 . .
C22 C21 C20 120.6(4) . .
C22 C21 H21 119.7 . .
C20 C21 H21 119.7 . .
C21 C22 C23 120.3(4) . .
C21 C22 H22 119.8 . .
C23 C22 H22 119.8 . .
C22 C23 C24 120.3(4) . .
C22 C23 H23 119.8 . .
C24 C23 H23 119.8 . .
C19 C24 C23 119.7(4) . .
C19 C24 H24 120.1 . .
C23 C24 H24 120.1 . .
C30 C25 C26 118.5(4) . .
C30 C25 P2 119.2(3) . .
C26 C25 P2 122.0(3) . .
C25 C26 C27 121.2(4) . .
C25 C26 H26 119.4 . .
C27 C26 H26 119.4 . .
C28 C27 C26 119.5(5) . .
C28 C27 H27 120.2 . .
C26 C27 H27 120.2 . .
C27 C28 C29 119.5(5) . .
C27 C28 H28 120.2 . .
C29 C28 H28 120.2 . .
C28 C29 C30 121.1(5) . .
C28 C29 H29 119.5 . .
C30 C29 H29 119.5 . .
C25 C30 C29 120.1(5) . .
C25 C30 H30 119.9 . .
C29 C30 H30 119.9 . .
C36 C31 C32 117.5(4) . .
C36 C31 P2 123.2(3) . .
C32 C31 P2 119.2(3) . .
C33 C32 C31 120.8(4) . .
C33 C32 H32 119.6 . .
C31 C32 H32 119.6 . .
C32 C33 C34 119.7(4) . .
C32 C33 H33 120.2 . .
C34 C33 H33 120.2 . .
C35 C34 C33 120.2(4) . .
C35 C34 H34 119.9 . .
C33 C34 H34 119.9 . .
C34 C35 C36 120.5(4) . .
C34 C35 H35 119.8 . .
C36 C35 H35 119.8 . .
C31 C36 C35 121.4(4) . .
C31 C36 H36 119.3 . .
C35 C36 H36 119.3 . .
C38 C37 Fe1 174.3(3) . .
C37 C38 C39 171.2(4) . .
C44 C39 C40 117.5(3) . .
C44 C39 C38 122.6(3) . .
C40 C39 C38 119.8(3) . .
C41 C40 C39 121.7(3) . .
C41 C40 H40 119.1 . .
C39 C40 H40 119.1 . .
C40 C41 C42 119.0(3) . .
C40 C41 P3 121.4(3) . .
C42 C41 P3 119.4(3) . .
C43 C42 C41 119.8(4) . .
C43 C42 H42 120.1 . .
C41 C42 H42 120.1 . .
C42 C43 C44 121.1(4) . .
C42 C43 H43 119.4 . .
C44 C43 H43 119.4 . .
C43 C44 C39 120.7(4) . .
C43 C44 H44 119.6 . .
C39 C44 H44 119.6 . .
C41 P3 C41 104.47(13) 3_665 .
C41 P3 C41 104.47(13) 3_665 2_655
C41 P3 C41 104.47(13) . 2_655
C41 P3 Se4 114.10(11) 3_665 .
C41 P3 Se4 114.11(11) . .
C41 P3 Se4 114.10(11) 2_655 .

loop_
_geom_bond_atom_site_label_1
_geom_bond_atom_site_label_2
_geom_bond_distance
_geom_bond_site_symmetry_2
Fe1 C37 1.883(4) .
Fe1 C4 2.088(4) .
Fe1 C5 2.103(4) .
Fe1 C3 2.128(4) .
Fe1 C1 2.129(3) .
Fe1 C2 2.140(4) .
Fe1 P1 2.1696(10) .
Fe1 P2 2.1818(11) .
P1 C13 1.838(4) .
P1 C19 1.847(4) .
P1 C11 1.865(4) .
P2 C31 1.831(4) .
P2 C25 1.843(4) .
P2 C12 1.848(4) .
C1 C2 1.419(6) .
C1 C5 1.431(5) .
C1 C6 1.508(6) .
C2 C3 1.417(6) .
C2 C7 1.497(6) .
C3 C4 1.416(7) .
C3 C8 1.495(7) .
C4 C5 1.416(6) .
C4 C9 1.513(6) .
C5 C10 1.500(6) .
C6 H6A 0.98 .
C6 H6B 0.98 .
C6 H6C 0.98 .
C7 H7A 0.98 .
C7 H7B 0.98 .
C7 H7C 0.98 .
C8 H8A 0.98 .
C8 H8B 0.98 .
C8 H8C 0.98 .
C9 H9A 0.98 .
C9 H9B 0.98 .
C9 H9C 0.98 .
C10 H10A 0.98 .
C10 H10B 0.98 .
C10 H10C 0.98 .
C11 C12 1.488(6) .
C11 H11A 0.99 .
C11 H11B 0.99 .
C12 H12A 0.99 .
C12 H12B 0.99 .
C13 C14 1.381(6) .
C13 C18 1.395(6) .
C14 C15 1.385(7) .
C14 H14 0.95 .
C15 C16 1.375(9) .
C15 H15 0.95 .
C16 C17 1.342(9) .
C16 H16 0.95 .
C17 C18 1.378(7) .
C17 H17 0.95 .
C18 H18 0.95 .
C19 C24 1.385(6) .
C19 C20 1.388(5) .
C20 C21 1.388(6) .
C20 H20 0.95 .
C21 C22 1.334(7) .
C21 H21 0.95 .
C22 C23 1.375(6) .
C22 H22 0.95 .
C23 C24 1.396(6) .
C23 H23 0.95 .
C24 H24 0.95 .
C25 C30 1.375(6) .
C25 C26 1.390(6) .
C26 C27 1.396(6) .
C26 H26 0.95 .
C27 C28 1.368(7) .
C27 H27 0.95 .
C28 C29 1.379(8) .
C28 H28 0.95 .
C29 C30 1.390(7) .
C29 H29 0.95 .
C30 H30 0.95 .
C31 C36 1.371(5) .
C31 C32 1.417(5) .
C32 C33 1.369(6) .
C32 H32 0.95 .
C33 C34 1.396(7) .
C33 H33 0.95 .
C34 C35 1.344(6) .
C34 H34 0.95 .
C35 C36 1.388(6) .
C35 H35 0.95 .
C36 H36 0.95 .
C37 C38 1.224(5) .
C38 C39 1.428(5) .
C39 C44 1.390(5) .
C39 C40 1.410(5) .
C40 C41 1.389(5) .
C40 H40 0.95 .
C41 C42 1.397(5) .
C41 P3 1.813(4) .
C42 C43 1.373(6) .
C42 H42 0.95 .
C43 C44 1.385(6) .
C43 H43 0.95 .
C44 H44 0.95 .
P3 C41 1.813(4) 3_665
P3 C41 1.813(4) 2_655
P3 Se4 2.1095(17) .

loop_
_geom_torsion_atom_site_label_1
_geom_torsion_atom_site_label_2
_geom_torsion_atom_site_label_3
_geom_torsion_atom_site_label_4
_geom_torsion
_geom_torsion_site_symmetry_4
C37 Fe1 P1 C13 -170.3(2) .
C4 Fe1 P1 C13 -80.5(5) .
C5 Fe1 P1 C13 9.8(3) .
C3 Fe1 P1 C13 -87.4(2) .
C1 Fe1 P1 C13 -14.9(2) .
C2 Fe1 P1 C13 -54.6(2) .
P2 Fe1 P1 C13 104.03(17) .
C37 Fe1 P1 C19 -46.71(18) .
C4 Fe1 P1 C19 43.1(5) .
C5 Fe1 P1 C19 133.4(2) .
C3 Fe1 P1 C19 36.2(2) .
C1 Fe1 P1 C19 108.72(18) .
C2 Fe1 P1 C19 69.03(18) .
P2 Fe1 P1 C19 -132.39(14) .
C37 Fe1 P1 C11 70.79(19) .
C4 Fe1 P1 C11 160.6(5) .
C5 Fe1 P1 C11 -109.1(3) .
C3 Fe1 P1 C11 153.7(2) .
C1 Fe1 P1 C11 -133.8(2) .
C2 Fe1 P1 C11 -173.47(19) .
P2 Fe1 P1 C11 -14.89(16) .
C37 Fe1 P2 C31 60.64(18) .
C4 Fe1 P2 C31 -31.25(19) .
C5 Fe1 P2 C31 -69.77(19) .
C3 Fe1 P2 C31 -16.1(3) .
C1 Fe1 P2 C31 -103.93(18) .
C2 Fe1 P2 C31 -102.0(3) .
P1 Fe1 P2 C31 147.61(14) .
C37 Fe1 P2 C25 -170.53(19) .
C4 Fe1 P2 C25 97.6(2) .
C5 Fe1 P2 C25 59.1(2) .
C3 Fe1 P2 C25 112.7(3) .
C1 Fe1 P2 C25 24.9(2) .
C2 Fe1 P2 C25 26.9(3) .
P1 Fe1 P2 C25 -83.56(16) .
C37 Fe1 P2 C12 -55.93(18) .
C4 Fe1 P2 C12 -147.82(19) .
C5 Fe1 P2 C12 173.66(19) .
C3 Fe1 P2 C12 -132.7(3) .
C1 Fe1 P2 C12 139.50(19) .
C2 Fe1 P2 C12 141.5(3) .
P1 Fe1 P2 C12 31.04(15) .
C37 Fe1 C1 C2 32.9(4) .
C4 Fe1 C1 C2 80.2(3) .
C5 Fe1 C1 C2 117.4(4) .
C3 Fe1 C1 C2 37.0(2) .
P1 Fe1 C1 C2 -85.9(2) .
P2 Fe1 C1 C2 178.80(19) .
C37 Fe1 C1 C5 -84.6(4) .
C4 Fe1 C1 C5 -37.3(3) .
C3 Fe1 C1 C5 -80.4(3) .
C2 Fe1 C1 C5 -117.4(4) .
P1 Fe1 C1 C5 156.6(2) .
P2 Fe1 C1 C5 61.4(3) .
C37 Fe1 C1 C6 152.5(4) .
C4 Fe1 C1 C6 -160.2(4) .
C5 Fe1 C1 C6 -122.9(5) .
C3 Fe1 C1 C6 156.7(4) .
C2 Fe1 C1 C6 119.7(5) .
P1 Fe1 C1 C6 33.7(4) .
P2 Fe1 C1 C6 -61.5(4) .
C5 C1 C2 C3 0.2(4) .
C6 C1 C2 C3 170.0(4) .
Fe1 C1 C2 C3 -60.0(3) .
C5 C1 C2 C7 -169.7(4) .
C6 C1 C2 C7 0.0(6) .
Fe1 C1 C2 C7 130.1(4) .
C5 C1 C2 Fe1 60.2(2) .
C6 C1 C2 Fe1 -130.0(4) .
C37 Fe1 C2 C3 -44.3(3) .
C4 Fe1 C2 C3 37.1(3) .
C5 Fe1 C2 C3 80.7(3) .
C1 Fe1 C2 C3 119.1(4) .
P1 Fe1 C2 C3 -136.2(2) .
P2 Fe1 C2 C3 116.3(3) .
C37 Fe1 C2 C1 -163.4(2) .
C4 Fe1 C2 C1 -82.0(3) .
C5 Fe1 C2 C1 -38.4(2) .
C3 Fe1 C2 C1 -119.1(4) .
P1 Fe1 C2 C1 104.7(2) .
P2 Fe1 C2 C1 -2.7(4) .
C37 Fe1 C2 C7 76.2(5) .
C4 Fe1 C2 C7 157.7(5) .
C5 Fe1 C2 C7 -158.8(5) .
C3 Fe1 C2 C7 120.5(5) .
C1 Fe1 C2 C7 -120.4(5) .
P1 Fe1 C2 C7 -15.7(5) .
P2 Fe1 C2 C7 -123.1(4) .
C1 C2 C3 C4 1.1(4) .
C7 C2 C3 C4 171.1(4) .
Fe1 C2 C3 C4 -58.9(3) .
C1 C2 C3 C8 -173.7(4) .
C7 C2 C3 C8 -3.8(7) .
Fe1 C2 C3 C8 126.3(5) .
C1 C2 C3 Fe1 60.0(3) .
C7 C2 C3 Fe1 -130.1(4) .
C37 Fe1 C3 C4 -99.6(3) .
C5 Fe1 C3 C4 38.8(2) .
C1 Fe1 C3 C4 82.4(3) .
C2 Fe1 C3 C4 119.5(4) .
P1 Fe1 C3 C4 177.37(19) .
P2 Fe1 C3 C4 -23.1(4) .
C37 Fe1 C3 C2 141.0(3) .
C4 Fe1 C3 C2 -119.5(4) .
C5 Fe1 C3 C2 -80.7(3) .
C1 Fe1 C3 C2 -37.1(2) .
P1 Fe1 C3 C2 57.9(3) .
P2 Fe1 C3 C2 -142.6(2) .
C37 Fe1 C3 C8 19.3(5) .
C4 Fe1 C3 C8 118.9(6) .
C5 Fe1 C3 C8 157.6(5) .
C1 Fe1 C3 C8 -158.7(5) .
C2 Fe1 C3 C8 -121.6(6) .
P1 Fe1 C3 C8 -63.7(5) .
P2 Fe1 C3 C8 95.8(5) .
C2 C3 C4 C5 -2.1(4) .
C8 C3 C4 C5 172.8(4) .
Fe1 C3 C4 C5 -62.3(3) .
C2 C3 C4 C9 -178.3(4) .
C8 C3 C4 C9 -3.4(7) .
Fe1 C3 C4 C9 121.5(4) .
C2 C3 C4 Fe1 60.2(3) .
C8 C3 C4 Fe1 -124.8(4) .
C37 Fe1 C4 C5 -163.1(3) .
C3 Fe1 C4 C5 116.6(3) .
C1 Fe1 C4 C5 37.3(2) .
C2 Fe1 C4 C5 79.9(3) .
P1 Fe1 C4 C5 107.9(5) .
P2 Fe1 C4 C5 -76.9(2) .
C37 Fe1 C4 C3 80.3(3) .
C5 Fe1 C4 C3 -116.6(3) .
C1 Fe1 C4 C3 -79.3(3) .
C2 Fe1 C4 C3 -36.7(2) .
P1 Fe1 C4 C3 -8.7(7) .
P2 Fe1 C4 C3 166.6(2) .
C37 Fe1 C4 C9 -41.5(5) .
C5 Fe1 C4 C9 121.6(6) .
C3 Fe1 C4 C9 -121.8(6) .
C1 Fe1 C4 C9 158.9(5) .
C2 Fe1 C4 C9 -158.5(5) .
P1 Fe1 C4 C9 -130.5(5) .
P2 Fe1 C4 C9 44.7(5) .
C3 C4 C5 C1 2.2(4) .
C9 C4 C5 C1 178.4(4) .
Fe1 C4 C5 C1 -60.8(3) .
C3 C4 C5 C10 -170.7(4) .
C9 C4 C5 C10 5.5(6) .
Fe1 C4 C5 C10 126.3(4) .
C3 C4 C5 Fe1 63.0(3) .
C9 C4 C5 Fe1 -120.8(4) .
C2 C1 C5 C4 -1.5(4) .
C6 C1 C5 C4 -170.8(4) .
Fe1 C1 C5 C4 59.8(3) .
C2 C1 C5 C10 171.3(4) .
C6 C1 C5 C10 2.0(7) .
Fe1 C1 C5 C10 -127.4(4) .
C2 C1 C5 Fe1 -61.4(3) .
C6 C1 C5 Fe1 129.4(4) .
C37 Fe1 C5 C4 22.5(3) .
C3 Fe1 C5 C4 -38.5(3) .
C1 Fe1 C5 C4 -119.1(4) .
C2 Fe1 C5 C4 -81.4(3) .
P1 Fe1 C5 C4 -157.6(2) .
P2 Fe1 C5 C4 111.6(2) .
C37 Fe1 C5 C1 141.6(3) .
C4 Fe1 C5 C1 119.1(4) .
C3 Fe1 C5 C1 80.6(3) .
C2 Fe1 C5 C1 37.8(2) .
P1 Fe1 C5 C1 -38.5(4) .
P2 Fe1 C5 C1 -129.3(2) .
C37 Fe1 C5 C10 -96.7(5) .
C4 Fe1 C5 C10 -119.1(5) .
C3 Fe1 C5 C10 -157.6(5) .
C1 Fe1 C5 C10 121.7(5) .
C2 Fe1 C5 C10 159.5(5) .
P1 Fe1 C5 C10 83.2(4) .
P2 Fe1 C5 C10 -7.6(4) .
C13 P1 C11 C12 -138.3(3) .
C19 P1 C11 C12 119.6(3) .
Fe1 P1 C11 C12 -8.8(3) .
P1 C11 C12 P2 32.9(4) .
C31 P2 C12 C11 -170.8(3) .
C25 P2 C12 C11 83.7(3) .
Fe1 P2 C12 C11 -44.4(3) .
C19 P1 C13 C14 139.7(3) .
C11 P1 C13 C14 35.2(4) .
Fe1 P1 C13 C14 -87.1(4) .
C19 P1 C13 C18 -44.7(3) .
C11 P1 C13 C18 -149.2(3) .
Fe1 P1 C13 C18 88.5(3) .
C18 C13 C14 C15 0.4(6) .
P1 C13 C14 C15 176.0(4) .
C13 C14 C15 C16 -1.5(7) .
C14 C15 C16 C17 1.9(8) .
C15 C16 C17 C18 -1.1(8) .
C16 C17 C18 C13 0.0(7) .
C14 C13 C18 C17 0.4(6) .
P1 C13 C18 C17 -175.5(3) .
C13 P1 C19 C24 125.1(3) .
C11 P1 C19 C24 -129.8(3) .
Fe1 P1 C19 C24 -8.4(4) .
C13 P1 C19 C20 -54.4(3) .
C11 P1 C19 C20 50.7(4) .
Fe1 P1 C19 C20 172.1(3) .
C24 C19 C20 C21 1.5(6) .
P1 C19 C20 C21 -179.0(3) .
C19 C20 C21 C22 -1.1(7) .
C20 C21 C22 C23 -0.1(7) .
C21 C22 C23 C24 0.9(6) .
C20 C19 C24 C23 -0.7(5) .
P1 C19 C24 C23 179.8(3) .
C22 C23 C24 C19 -0.5(6) .
C31 P2 C25 C30 143.5(3) .
C12 P2 C25 C30 -110.2(4) .
Fe1 P2 C25 C30 7.7(4) .
C31 P2 C25 C26 -42.9(4) .
C12 P2 C25 C26 63.5(4) .
Fe1 P2 C25 C26 -178.7(3) .
C30 C25 C26 C27 0.0(7) .
P2 C25 C26 C27 -173.7(4) .
C25 C26 C27 C28 -0.8(8) .
C26 C27 C28 C29 1.2(9) .
C27 C28 C29 C30 -0.8(9) .
C26 C25 C30 C29 0.4(7) .
P2 C25 C30 C29 174.3(4) .
C28 C29 C30 C25 0.0(9) .
C25 P2 C31 C36 -32.2(4) .
C12 P2 C31 C36 -136.4(4) .
Fe1 P2 C31 C36 105.1(3) .
C25 P2 C31 C32 152.1(3) .
C12 P2 C31 C32 47.8(4) .
Fe1 P2 C31 C32 -70.7(3) .
C36 C31 C32 C33 -2.1(6) .
P2 C31 C32 C33 173.9(3) .
C31 C32 C33 C34 0.9(6) .
C32 C33 C34 C35 0.6(7) .
C33 C34 C35 C36 -0.8(7) .
C32 C31 C36 C35 1.9(6) .
P2 C31 C36 C35 -173.9(3) .
C34 C35 C36 C31 -0.5(7) .
C44 C39 C40 C41 -3.6(5) .
C38 C39 C40 C41 175.2(3) .
C39 C40 C41 C42 1.1(5) .
C39 C40 C41 P3 175.0(3) .
C40 C41 C42 C43 1.4(6) .
P3 C41 C42 C43 -172.5(3) .
C41 C42 C43 C44 -1.5(7) .
C42 C43 C44 C39 -1.1(6) .
C40 C39 C44 C43 3.5(5) .
C38 C39 C44 C43 -175.2(4) .
C40 C41 P3 C41 -97.6(2) 3_665
C42 C41 P3 C41 76.2(4) 3_665
C40 C41 P3 C41 11.9(3) 2_655
C42 C41 P3 C41 -174.3(3) 2_655
C40 C41 P3 Se4 137.1(3) .
C42 C41 P3 Se4 -49.0(3) .
